data_2211731
loop_
_publ_author_name
'Fu, De-Cai'
'Sun, Feng-Xia'
'Liu, Qian'
'Chen, Jin-Ping'
'Zhang, Jing'

_publ_section_title
;Benzhydryl
 2-(3-benzyl-7-oxo-4-thia-2,6-diazabicyclo[3.2.0]hept-2-en-6-yl)-3-morpholinobut-2-enoate
;
_journal_coeditor_code BI2111
_journal_issue 1
_journal_name_full 'Acta Crystallographica Section E'
_journal_page_first o264
_journal_page_last o265
_journal_paper_doi 10.1107/S160053680605286X
_journal_volume 63
_journal_year 2007
_chemical_formula_iupac 'C32 H31 N3 O4 S'
_chemical_formula_moiety 'C32 H31 N3 O4 S'
_chemical_formula_sum 'C32 H31 N3 O4 S'
_chemical_formula_weight 553.66
_chemical_melting_point 532
_chemical_name_systematic
;
Benzhydryl 2-(3-benzyl-7-oxo-4-thia-2,6-diazabicyclo[3.2.0]hept-2-en-6-yl)-
3-morpholinobut-2-enoate
;
_space_group_IT_number 19
_symmetry_cell_setting orthorhombic
_symmetry_space_group_name_Hall 'P 2ac 2ab'
_symmetry_space_group_name_H-M 'P 21 21 21'
_atom_sites_solution_hydrogens geom
_atom_sites_solution_primary direct
_atom_sites_solution_secondary difmap
_audit_creation_method SHELXL-97
_cell_angle_alpha 90.00
_cell_angle_beta 90.00
_cell_angle_gamma 90.00
_cell_formula_units_Z 4
_cell_length_a 8.648(3)
_cell_length_b 12.278(4)
_cell_length_c 26.246(8)
_cell_measurement_reflns_used 6900
_cell_measurement_temperature 113(2)
_cell_measurement_theta_max 27.9
_cell_measurement_theta_min 1.6
_cell_volume 2786.8(16)
_computing_cell_refinement CrystalClear
_computing_data_collection 'CrystalClear (Rigaku, 2005)'
_computing_data_reduction CrystalClear
_computing_molecular_graphics 'SHELXTL (Bruker, 1997)'
_computing_publication_material 'CrystalStructure (Rigaku/MSC, 2005)'
_computing_structure_refinement 'SHELXL97 (Sheldrick, 1997)'
_computing_structure_solution 'SHELXS97 (Sheldrick, 1997)'
_diffrn_ambient_temperature 113(2)
_diffrn_detector_area_resol_mean 7.31
_diffrn_measured_fraction_theta_full 0.998
_diffrn_measured_fraction_theta_max 0.998
_diffrn_measurement_device_type 'Rigaku Saturn CCD'
_diffrn_measurement_method \w
_diffrn_radiation_monochromator confocal
_diffrn_radiation_source 'rotating anode'
_diffrn_radiation_type MoK\a
_diffrn_radiation_wavelength 0.7107
_diffrn_reflns_av_R_equivalents 0.0505
_diffrn_reflns_av_sigmaI/netI 0.0528
_diffrn_reflns_limit_h_max 11
_diffrn_reflns_limit_h_min -10
_diffrn_reflns_limit_k_max 16
_diffrn_reflns_limit_k_min -16
_diffrn_reflns_limit_l_max 34
_diffrn_reflns_limit_l_min -32
_diffrn_reflns_number 25624
_diffrn_reflns_theta_full 27.92
_diffrn_reflns_theta_max 27.92
_diffrn_reflns_theta_min 1.55
_diffrn_standards_number 0
_exptl_absorpt_coefficient_mu 0.159
_exptl_absorpt_correction_T_max 0.972
_exptl_absorpt_correction_T_min 0.963
_exptl_absorpt_correction_type multi-scan
_exptl_absorpt_process_details '(Jacobson, 1998)'
_exptl_crystal_colour colourless
_exptl_crystal_density_diffrn 1.320
_exptl_crystal_density_method 'not measured'
_exptl_crystal_description block
_exptl_crystal_F_000 1168
_exptl_crystal_size_max 0.24
_exptl_crystal_size_mid 0.20
_exptl_crystal_size_min 0.18
_refine_diff_density_max 0.241
_refine_diff_density_min -0.179
_refine_ls_abs_structure_details 'Flack (1983), 3304 Friedel pairs'
_refine_ls_abs_structure_Flack -0.01(6)
_refine_ls_extinction_coef 0.0078(6)
_refine_ls_extinction_expression Fc^*^=kFc[1+0.001xFc^2^\l^3^/sin(2\q)]^-1/4^
_refine_ls_extinction_method SHELXL97
_refine_ls_goodness_of_fit_ref 1.029
_refine_ls_hydrogen_treatment constr
_refine_ls_matrix_type full
_refine_ls_number_parameters 364
_refine_ls_number_reflns 6676
_refine_ls_number_restraints 0
_refine_ls_restrained_S_all 1.029
_refine_ls_R_factor_all 0.0459
_refine_ls_R_factor_gt 0.0398
_refine_ls_shift/su_max 0.001
_refine_ls_shift/su_mean 0.000
_refine_ls_structure_factor_coef Fsqd
_refine_ls_weighting_details 'calc w=1/[\s^2^(Fo^2^)+(0.0378P)^2^] where P=(Fo^2^+2Fc^2^)/3'
_refine_ls_weighting_scheme calc
_refine_ls_wR_factor_gt 0.0779
_refine_ls_wR_factor_ref 0.0808
_reflns_number_gt 6023
_reflns_number_total 6676
_reflns_threshold_expression I>2\s(I)
_cod_data_source_file bi2111.cif
_cod_data_source_block I
_cod_original_cell_volume 2786.6(15)
_cod_database_code 2211731
_cod_database_fobs_code 2211731

loop_
_symmetry_equiv_pos_as_xyz
'x, y, z'
'x+1/2, -y+1/2, -z'
'-x, y+1/2, -z+1/2'
'-x+1/2, -y, z+1/2'

loop_
_atom_site_type_symbol
_atom_site_label
_atom_site_fract_x
_atom_site_fract_y
_atom_site_fract_z
_atom_site_U_iso_or_equiv
_atom_site_adp_type
_atom_site_calc_flag
_atom_site_refinement_flags
_atom_site_occupancy
S S1 0.23693(5) 0.31495(3) 0.379793(16) 0.02412(11) Uani d . 1
N N1 0.04148(16) 0.14912(11) 0.34627(5) 0.0189(3) Uani d . 1
N N2 -0.01637(17) 0.30813(12) 0.43581(5) 0.0251(3) Uani d . 1
N N3 0.31607(16) 0.03079(11) 0.36876(5) 0.0215(3) Uani d . 1
O O1 -0.17125(14) 0.08171(10) 0.39244(5) 0.0294(3) Uani d . 1
O O2 0.03623(15) -0.02916(9) 0.23717(5) 0.0275(3) Uani d . 1
O O3 -0.10038(13) 0.11815(9) 0.26099(4) 0.0219(3) Uani d . 1
O O4 0.44708(15) -0.08033(10) 0.45332(5) 0.0296(3) Uani d . 1
C C1 -0.08456(19) 0.15220(14) 0.37780(6) 0.0216(4) Uani d . 1
C C2 -0.0688(2) 0.27663(14) 0.38563(7) 0.0241(4) Uani d . 1
H H2 -0.1592 0.3196 0.3729 0.029 Uiso calc R 1
C C3 0.0675(2) 0.26774(13) 0.34665(6) 0.0219(4) Uani d . 1
H H3 0.0480 0.3045 0.3133 0.026 Uiso calc R 1
C C4 0.1288(2) 0.32463(13) 0.43737(6) 0.0224(4) Uani d . 1
C C5 0.2171(2) 0.35312(15) 0.48529(7) 0.0299(4) Uani d . 1
H H5A 0.1450 0.3843 0.5107 0.036 Uiso calc R 1
H H5B 0.2626 0.2861 0.5000 0.036 Uiso calc R 1
C C6 0.3440(2) 0.43411(14) 0.47428(6) 0.0242(4) Uani d . 1
C C7 0.3121(2) 0.54505(14) 0.47514(7) 0.0269(4) Uani d . 1
H H7 0.2135 0.5699 0.4861 0.032 Uiso calc R 1
C C8 0.4234(2) 0.61949(16) 0.46009(7) 0.0324(4) Uani d . 1
H H8 0.4008 0.6952 0.4608 0.039 Uiso calc R 1
C C9 0.5665(2) 0.58429(18) 0.44413(7) 0.0382(5) Uani d . 1
H H9 0.6415 0.6353 0.4327 0.046 Uiso calc R 1
C C10 0.6005(2) 0.47460(19) 0.44476(8) 0.0414(5) Uani d . 1
H H10 0.7002 0.4501 0.4347 0.050 Uiso calc R 1
C C11 0.4899(2) 0.40030(16) 0.45996(8) 0.0340(5) Uani d . 1
H H11 0.5146 0.3249 0.4606 0.041 Uiso calc R 1
C C12 0.10392(19) 0.06848(13) 0.31287(6) 0.0183(3) Uani d . 1
C C13 0.01682(19) 0.04501(12) 0.26731(6) 0.0199(4) Uani d . 1
C C14 -0.1857(2) 0.10910(14) 0.21382(6) 0.0211(4) Uani d . 1
H H14 -0.1999 0.0303 0.2055 0.025 Uiso calc R 1
C C15 -0.0944(2) 0.16276(14) 0.17143(6) 0.0201(4) Uani d . 1
C C16 -0.0410(2) 0.26893(14) 0.17698(7) 0.0228(4) Uani d . 1
H H16 -0.0627 0.3083 0.2073 0.027 Uiso calc R 1
C C17 0.0441(2) 0.31760(14) 0.13832(7) 0.0262(4) Uani d . 1
H H17 0.0824 0.3896 0.1426 0.031 Uiso calc R 1
C C18 0.0731(2) 0.26159(16) 0.09379(7) 0.0274(4) Uani d . 1
H H18 0.1308 0.2952 0.0673 0.033 Uiso calc R 1
C C19 0.0186(2) 0.15745(16) 0.08766(7) 0.0290(4) Uani d . 1
H H19 0.0373 0.1195 0.0567 0.035 Uiso calc R 1
C C20 -0.0637(2) 0.10733(14) 0.12660(6) 0.0253(4) Uani d . 1
H H20 -0.0991 0.0346 0.1225 0.030 Uiso calc R 1
C C21 -0.3423(2) 0.16010(14) 0.22263(7) 0.0230(4) Uani d . 1
C C22 -0.3785(2) 0.21656(14) 0.26690(7) 0.0259(4) Uani d . 1
H H22 -0.3037 0.2237 0.2932 0.031 Uiso calc R 1
C C23 -0.5246(2) 0.26273(16) 0.27278(8) 0.0332(4) Uani d . 1
H H23 -0.5484 0.3016 0.3031 0.040 Uiso calc R 1
C C24 -0.6349(2) 0.25263(17) 0.23521(8) 0.0361(5) Uani d . 1
H H24 -0.7340 0.2849 0.2394 0.043 Uiso calc R 1
C C25 -0.6003(2) 0.19505(18) 0.19123(8) 0.0396(5) Uani d . 1
H H25 -0.6762 0.1863 0.1654 0.048 Uiso calc R 1
C C26 -0.4546(2) 0.15037(17) 0.18516(7) 0.0320(4) Uani d . 1
H H26 -0.4310 0.1122 0.1547 0.038 Uiso calc R 1
C C27 0.2510(2) 0.02702(12) 0.32211(6) 0.0202(4) Uani d . 1
C C28 0.3476(2) -0.02104(15) 0.28080(7) 0.0267(4) Uani d . 1
H H28A 0.4330 0.0286 0.2727 0.040 Uiso calc R 1
H H28B 0.2839 -0.0321 0.2503 0.040 Uiso calc R 1
H H28C 0.3895 -0.0911 0.2922 0.040 Uiso calc R 1
C C29 0.2296(2) 0.01985(14) 0.41620(6) 0.0240(4) Uani d . 1
H H29A 0.1175 0.0145 0.4090 0.029 Uiso calc R 1
H H29B 0.2474 0.0841 0.4382 0.029 Uiso calc R 1
C C30 0.2859(2) -0.08308(15) 0.44271(7) 0.0288(4) Uani d . 1
H H30A 0.2284 -0.0924 0.4750 0.035 Uiso calc R 1
H H30B 0.2632 -0.1468 0.4208 0.035 Uiso calc R 1
C C31 0.5305(2) -0.07203(15) 0.40687(7) 0.0274(4) Uani d . 1
H H31A 0.5105 -0.1374 0.3858 0.033 Uiso calc R 1
H H31B 0.6427 -0.0692 0.4142 0.033 Uiso calc R 1
C C32 0.48351(19) 0.02895(14) 0.37760(7) 0.0252(4) Uani d . 1
H H32A 0.5141 0.0946 0.3971 0.030 Uiso calc R 1
H H32B 0.5383 0.0305 0.3445 0.030 Uiso calc R 1

loop_
_atom_site_aniso_label
_atom_site_aniso_U_11
_atom_site_aniso_U_22
_atom_site_aniso_U_33
_atom_site_aniso_U_12
_atom_site_aniso_U_13
_atom_site_aniso_U_23
S1 0.0280(2) 0.0228(2) 0.0216(2) -0.00499(18) 0.00167(19) -0.00164(17)
N1 0.0196(7) 0.0185(7) 0.0185(7) -0.0004(6) -0.0001(6) 0.0003(5)
N2 0.0277(8) 0.0256(7) 0.0221(7) 0.0020(7) -0.0001(6) -0.0051(6)
N3 0.0173(7) 0.0269(7) 0.0205(8) 0.0011(6) 0.0002(6) 0.0024(6)
O1 0.0220(7) 0.0338(7) 0.0323(7) -0.0043(6) 0.0036(6) -0.0028(6)
O2 0.0357(7) 0.0218(6) 0.0248(7) 0.0050(6) -0.0046(6) -0.0049(5)
O3 0.0232(6) 0.0244(6) 0.0181(6) 0.0060(5) -0.0052(5) -0.0014(5)
O4 0.0258(7) 0.0358(7) 0.0273(7) 0.0039(6) -0.0040(6) 0.0059(6)
C1 0.0170(8) 0.0301(9) 0.0177(9) 0.0016(7) -0.0042(7) -0.0010(7)
C2 0.0241(9) 0.0266(9) 0.0215(9) 0.0058(7) -0.0025(8) -0.0038(7)
C3 0.0271(10) 0.0201(8) 0.0186(9) 0.0018(7) -0.0041(7) 0.0004(7)
C4 0.0292(10) 0.0186(8) 0.0193(9) -0.0006(7) -0.0008(7) -0.0003(7)
C5 0.0379(11) 0.0316(9) 0.0203(9) -0.0056(9) -0.0019(8) -0.0001(7)
C6 0.0278(10) 0.0288(9) 0.0161(9) -0.0018(8) -0.0055(8) -0.0024(7)
C7 0.0269(10) 0.0324(10) 0.0214(9) 0.0035(8) -0.0030(8) -0.0022(7)
C8 0.0436(12) 0.0269(9) 0.0268(10) -0.0035(9) -0.0103(9) 0.0039(8)
C9 0.0365(12) 0.0505(13) 0.0276(11) -0.0161(10) -0.0046(9) 0.0015(10)
C10 0.0237(10) 0.0630(15) 0.0376(12) -0.0029(10) 0.0003(9) -0.0167(11)
C11 0.0314(11) 0.0332(10) 0.0375(11) 0.0055(9) -0.0084(9) -0.0086(9)
C12 0.0199(9) 0.0171(8) 0.0180(8) 0.0000(7) 0.0014(7) 0.0001(6)
C13 0.0212(9) 0.0188(8) 0.0196(8) -0.0002(7) 0.0028(7) 0.0038(7)
C14 0.0259(9) 0.0224(8) 0.0150(8) -0.0013(7) -0.0046(7) 0.0003(7)
C15 0.0170(9) 0.0232(9) 0.0200(9) 0.0014(7) -0.0031(7) 0.0009(7)
C16 0.0226(9) 0.0227(8) 0.0231(9) 0.0039(7) -0.0008(7) -0.0021(7)
C17 0.0217(9) 0.0222(8) 0.0348(10) 0.0023(7) 0.0011(8) 0.0053(8)
C18 0.0164(9) 0.0398(11) 0.0260(10) -0.0010(8) 0.0008(7) 0.0087(8)
C19 0.0255(10) 0.0435(11) 0.0181(9) -0.0033(9) 0.0012(8) -0.0058(8)
C20 0.0256(9) 0.0276(9) 0.0227(9) -0.0039(7) -0.0005(8) -0.0024(7)
C21 0.0216(9) 0.0265(9) 0.0210(9) -0.0014(7) 0.0017(7) 0.0076(7)
C22 0.0238(9) 0.0317(10) 0.0221(9) -0.0012(7) 0.0015(8) 0.0035(8)
C23 0.0285(10) 0.0355(10) 0.0356(11) 0.0009(8) 0.0111(9) 0.0077(9)
C24 0.0212(10) 0.0478(12) 0.0391(12) 0.0062(9) 0.0085(9) 0.0187(10)
C25 0.0245(10) 0.0603(14) 0.0340(11) 0.0002(10) -0.0060(9) 0.0201(11)
C26 0.0257(10) 0.0479(12) 0.0223(10) -0.0006(9) -0.0005(8) 0.0063(8)
C27 0.0220(9) 0.0163(7) 0.0223(9) -0.0038(7) -0.0011(8) 0.0017(6)
C28 0.0222(10) 0.0294(9) 0.0284(10) 0.0025(8) 0.0029(8) -0.0012(8)
C29 0.0241(9) 0.0280(9) 0.0198(9) 0.0017(8) 0.0004(8) 0.0026(7)
C30 0.0231(10) 0.0360(10) 0.0271(10) 0.0046(8) 0.0002(8) 0.0064(8)
C31 0.0219(9) 0.0315(10) 0.0288(10) 0.0029(8) -0.0023(8) 0.0040(8)
C32 0.0196(9) 0.0287(9) 0.0273(9) -0.0008(7) -0.0016(8) 0.0033(8)

loop_
_atom_type_symbol
_atom_type_description
_atom_type_scat_dispersion_real
_atom_type_scat_dispersion_imag
_atom_type_scat_source
C C 0.0033 0.0016 'International Tables Vol C Tables 4.2.6.8 and 6.1.1.4'
H H 0.0000 0.0000 'International Tables Vol C Tables 4.2.6.8 and 6.1.1.4'
N N 0.0061 0.0033 'International Tables Vol C Tables 4.2.6.8 and 6.1.1.4'
O O 0.0106 0.0060 'International Tables Vol C Tables 4.2.6.8 and 6.1.1.4'
S S 0.1246 0.1234 'International Tables Vol C Tables 4.2.6.8 and 6.1.1.4'

loop_
_geom_angle_atom_site_label_1
_geom_angle_atom_site_label_2
_geom_angle_atom_site_label_3
_geom_angle
C4 S1 C3 90.23(8)
C1 N1 C12 133.71(14)
C1 N1 C3 95.16(13)
C12 N1 C3 129.17(14)
C4 N2 C2 112.43(15)
C27 N3 C29 123.93(14)
C27 N3 C32 123.72(15)
C29 N3 C32 111.69(14)
C13 O3 C14 115.64(12)
C31 O4 C30 109.36(14)
O1 C1 N1 131.82(16)
O1 C1 C2 136.03(16)
N1 C1 C2 92.15(13)
N2 C2 C1 114.38(14)
N2 C2 C3 112.21(14)
C1 C2 C3 84.86(12)
N2 C2 H2 114.1
C1 C2 H2 114.1
C3 C2 H2 114.1
N1 C3 C2 87.63(13)
N1 C3 S1 116.46(12)
C2 C3 S1 105.95(11)
N1 C3 H3 114.5
C2 C3 H3 114.5
S1 C3 H3 114.5
N2 C4 C5 124.16(16)
N2 C4 S1 118.70(13)
C5 C4 S1 117.14(13)
C6 C5 C4 111.12(14)
C6 C5 H5A 109.4
C4 C5 H5A 109.4
C6 C5 H5B 109.4
C4 C5 H5B 109.4
H5A C5 H5B 108.0
C11 C6 C7 118.71(18)
C11 C6 C5 121.26(17)
C7 C6 C5 119.89(17)
C8 C7 C6 120.29(18)
C8 C7 H7 119.9
C6 C7 H7 119.9
C9 C8 C7 120.29(18)
C9 C8 H8 119.9
C7 C8 H8 119.9
C8 C9 C10 119.68(19)
C8 C9 H9 120.2
C10 C9 H9 120.2
C9 C10 C11 120.1(2)
C9 C10 H10 120.0
C11 C10 H10 120.0
C10 C11 C6 120.87(19)
C10 C11 H11 119.6
C6 C11 H11 119.6
C27 C12 N1 119.49(15)
C27 C12 C13 123.28(15)
N1 C12 C13 116.74(14)
O2 C13 O3 121.03(15)
O2 C13 C12 128.02(15)
O3 C13 C12 110.94(13)
O3 C14 C21 107.13(13)
O3 C14 C15 109.26(13)
C21 C14 C15 113.54(14)
O3 C14 H14 108.9
C21 C14 H14 108.9
C15 C14 H14 108.9
C20 C15 C16 119.06(16)
C20 C15 C14 120.68(15)
C16 C15 C14 120.26(15)
C17 C16 C15 120.20(16)
C17 C16 H16 119.9
C15 C16 H16 119.9
C18 C17 C16 120.06(17)
C18 C17 H17 120.0
C16 C17 H17 120.0
C19 C18 C17 120.13(17)
C19 C18 H18 119.9
C17 C18 H18 119.9
C18 C19 C20 120.15(17)
C18 C19 H19 119.9
C20 C19 H19 119.9
C15 C20 C19 120.38(17)
C15 C20 H20 119.8
C19 C20 H20 119.8
C26 C21 C22 118.55(17)
C26 C21 C14 118.93(16)
C22 C21 C14 122.52(16)
C21 C22 C23 120.02(17)
C21 C22 H22 120.0
C23 C22 H22 120.0
C24 C23 C22 120.80(19)
C24 C23 H23 119.6
C22 C23 H23 119.6
C23 C24 C25 119.49(18)
C23 C24 H24 120.3
C25 C24 H24 120.3
C26 C25 C24 119.67(19)
C26 C25 H25 120.2
C24 C25 H25 120.2
C25 C26 C21 121.46(19)
C25 C26 H26 119.3
C21 C26 H26 119.3
N3 C27 C12 121.81(15)
N3 C27 C28 116.12(15)
C12 C27 C28 122.04(15)
C27 C28 H28A 109.5
C27 C28 H28B 109.5
H28A C28 H28B 109.5
C27 C28 H28C 109.5
H28A C28 H28C 109.5
H28B C28 H28C 109.5
N3 C29 C30 107.61(14)
N3 C29 H29A 110.2
C30 C29 H29A 110.2
N3 C29 H29B 110.2
C30 C29 H29B 110.2
H29A C29 H29B 108.5
O4 C30 C29 112.54(15)
O4 C30 H30A 109.1
C29 C30 H30A 109.1
O4 C30 H30B 109.1
C29 C30 H30B 109.1
H30A C30 H30B 107.8
O4 C31 C32 110.98(15)
O4 C31 H31A 109.4
C32 C31 H31A 109.4
O4 C31 H31B 109.4
C32 C31 H31B 109.4
H31A C31 H31B 108.0
N3 C32 C31 110.97(14)
N3 C32 H32A 109.4
C31 C32 H32A 109.4
N3 C32 H32B 109.4
C31 C32 H32B 109.4
H32A C32 H32B 108.0

loop_
_geom_bond_atom_site_label_1
_geom_bond_atom_site_label_2
_geom_bond_distance
S1 C4 1.7809(18)
S1 C3 1.8002(18)
N1 C1 1.369(2)
N1 C12 1.428(2)
N1 C3 1.474(2)
N2 C4 1.272(2)
N2 C2 1.446(2)
N3 C27 1.348(2)
N3 C29 1.459(2)
N3 C32 1.467(2)
O1 C1 1.208(2)
O2 C13 1.2179(19)
O3 C13 1.3642(19)
O3 C14 1.4453(19)
O4 C31 1.420(2)
O4 C30 1.422(2)
C1 C2 1.548(2)
C2 C3 1.564(2)
C2 H2 1.000
C3 H3 1.000
C4 C5 1.512(2)
C5 C6 1.509(3)
C5 H5A 0.990
C5 H5B 0.990
C6 C11 1.381(3)
C6 C7 1.390(2)
C7 C8 1.385(3)
C7 H7 0.950
C8 C9 1.376(3)
C8 H8 0.950
C9 C10 1.379(3)
C9 H9 0.950
C10 C11 1.381(3)
C10 H10 0.950
C11 H11 0.950
C12 C27 1.391(2)
C12 C13 1.442(2)
C14 C21 1.510(2)
C14 C15 1.515(2)
C14 H14 1.000
C15 C20 1.385(2)
C15 C16 1.391(2)
C16 C17 1.389(2)
C16 H16 0.950
C17 C18 1.379(3)
C17 H17 0.950
C18 C19 1.372(3)
C18 H18 0.950
C19 C20 1.389(2)
C19 H19 0.950
C20 H20 0.950
C21 C26 1.388(2)
C21 C22 1.389(2)
C22 C23 1.393(3)
C22 H22 0.950
C23 C24 1.378(3)
C23 H23 0.950
C24 C25 1.386(3)
C24 H24 0.950
C25 C26 1.383(3)
C25 H25 0.950
C26 H26 0.950
C27 C28 1.491(2)
C28 H28A 0.980
C28 H28B 0.980
C28 H28C 0.980
C29 C30 1.522(2)
C29 H29A 0.990
C29 H29B 0.990
C30 H30A 0.990
C30 H30B 0.990
C31 C32 1.514(2)
C31 H31A 0.990
C31 H31B 0.990
C32 H32A 0.990
C32 H32B 0.990

loop_
_geom_hbond_atom_site_label_D
_geom_hbond_atom_site_label_H
_geom_hbond_atom_site_label_A
_geom_hbond_site_symmetry_A
_geom_hbond_distance_DH
_geom_hbond_distance_HA
_geom_hbond_distance_DA
_geom_hbond_angle_DHA
C3 H3 O2 3 1.00 2.54 3.444(2) 150.2
C16 H16 O2 3 0.95 2.48 3.350(2) 152.0
C23 H23 S1 1_455 0.95 2.74 3.543(2) 142.3

loop_
_cod_related_entry_id
_cod_related_entry_database
_cod_related_entry_code
1 ChemSpider 30655130
